data_1567974
loop_
_publ_author_name
'Li, Haipeng'
'Dou, Zhao-Di'
'Xiao, Yi'
'Fan, Guan-Jiang'
'Pan, Dong-Chen'
'Hu, Mancheng'
'Zhai, Quan-Guo'

_publ_section_title
;
 Rational regulation of acetylene adsorption and separation for
 ultra-microporous copper-1,2,4-triazolate frameworks by halogen hydrogen
 bonds
;
_journal_name_full Nanoscale
_journal_paper_doi 10.1039/D2NR04187A
_journal_year 2022
_chemical_formula_moiety 'C6 H10 Br Cu2 N3'
_chemical_formula_sum 'C6 H10 Br Cu2 N3'
_chemical_formula_weight 331.16
_space_group_crystal_system tetragonal
_space_group_IT_number 88
_space_group_name_Hall '-I 4ad'
_space_group_name_H-M_alt 'I 41/a :2'
_atom_sites_solution_hydrogens geom
_atom_sites_solution_primary iterative
_atom_sites_solution_secondary difmap
_audit_creation_date 2022-09-28
_audit_creation_method
;
Olex2 1.3
(compiled 2020.11.12 svn.r5f609507 for OlexSys, GUI svn.r6408)
;
_audit_update_record
;
2022-10-08 deposited with the CCDC.	2022-11-14 downloaded from the CCDC.
;
_cell_angle_alpha 90
_cell_angle_beta 90
_cell_angle_gamma 90
_cell_formula_units_Z 16
_cell_length_a 16.3337(3)
_cell_length_b 16.3337(3)
_cell_length_c 20.1543(5)
_cell_measurement_reflns_used 9988
_cell_measurement_temperature 200.0
_cell_measurement_theta_max 26.264
_cell_measurement_theta_min 2.609
_cell_volume 5376.96(19)
_computing_cell_refinement 'SAINT V8.40B (?, 2016)'
_computing_data_collection SMART
_computing_data_reduction 'SAINT V8.40B (?, 2016)'
_computing_molecular_graphics 'Olex2 1.3 (Dolomanov et al., 2009)'
_computing_publication_material 'Olex2 1.3 (Dolomanov et al., 2009)'
_computing_structure_refinement 'XL  (Sheldrick, 2008)'
_computing_structure_solution 'olex2.solve 1.3 (Bourhis et al., 2015)'
_diffrn_ambient_temperature 200.0
_diffrn_detector 'Bruker APEX2 area detector'
_diffrn_detector_area_resol_mean 7.9
_diffrn_detector_type 'CCD area detector'
_diffrn_measured_fraction_theta_full 0.998
_diffrn_measured_fraction_theta_max 0.999
_diffrn_measurement_device 'three-circle diffractometer'
_diffrn_measurement_device_type 'Bruker SMART APEX2 area detector'
_diffrn_measurement_method '\w and \f scans'
_diffrn_radiation_monochromator 'mirror optics'
_diffrn_radiation_probe x-ray
_diffrn_radiation_type MoK\a
_diffrn_radiation_wavelength 0.71073
_diffrn_reflns_av_R_equivalents 0.0626
_diffrn_reflns_av_unetI/netI 0.0186
_diffrn_reflns_Laue_measured_fraction_full 0.998
_diffrn_reflns_Laue_measured_fraction_max 0.999
_diffrn_reflns_limit_h_max 20
_diffrn_reflns_limit_h_min -18
_diffrn_reflns_limit_k_max 20
_diffrn_reflns_limit_k_min -20
_diffrn_reflns_limit_l_max 25
_diffrn_reflns_limit_l_min -25
_diffrn_reflns_number 50187
_diffrn_reflns_point_group_measured_fraction_full 0.998
_diffrn_reflns_point_group_measured_fraction_max 0.999
_diffrn_reflns_theta_full 25.242
_diffrn_reflns_theta_max 26.370
_diffrn_reflns_theta_min 2.494
_diffrn_source 'microfocus sealed X-ray tube'
_diffrn_source_current 1.0
_diffrn_source_power 0.05
_diffrn_source_type 'Incoatec I\ms'
_diffrn_source_voltage 50.0
_exptl_absorpt_coefficient_mu 6.098
_exptl_absorpt_correction_T_max 0.7454
_exptl_absorpt_correction_T_min 0.5922
_exptl_absorpt_correction_type multi-scan
_exptl_crystal_colour yellow
_exptl_crystal_colour_primary yellow
_exptl_crystal_density_diffrn 1.636
_exptl_crystal_description block
_exptl_crystal_F_000 2560
_exptl_crystal_size_max 0.2
_exptl_crystal_size_mid 0.15
_exptl_crystal_size_min 0.15
_exptl_transmission_factor_max 0.7454
_exptl_transmission_factor_min 0.5922
_refine_diff_density_max 1.001
_refine_diff_density_min -0.839
_refine_diff_density_rms 0.080
_refine_ls_extinction_method none
_refine_ls_goodness_of_fit_ref 1.111
_refine_ls_hydrogen_treatment constr
_refine_ls_matrix_type full
_refine_ls_number_parameters 119
_refine_ls_number_reflns 2751
_refine_ls_number_restraints 28
_refine_ls_restrained_S_all 1.128
_refine_ls_R_factor_all 0.0317
_refine_ls_R_factor_gt 0.0280
_refine_ls_shift/su_max 0.001
_refine_ls_shift/su_mean 0.000
_refine_ls_structure_factor_coef Fsqd
_refine_ls_weighting_details 'w=1/[\s^2^(Fo^2^)+(0.0492P)^2^+8.7491P] where P=(Fo^2^+2Fc^2^)/3'
_refine_ls_weighting_scheme calc
_refine_ls_wR_factor_gt 0.0881
_refine_ls_wR_factor_ref 0.0891
_reflns_Friedel_coverage 0.000
_reflns_number_gt 2372
_reflns_number_total 2751
_reflns_threshold_expression 'I > 2\s(I)'
_cod_data_source_file d2nr04187a2.cif
_cod_data_source_block SNNU-313-Br
_cod_original_cell_volume 5377.0(2)
_cod_original_sg_symbol_H-M 'I 41/a'
_cod_database_code 1567974
_shelxl_version_number 2013-4
_shelx_space_group_comment
;
The symmetry employed for this shelxl refinement is uniquely defined
by the following loop, which should always be used as a source of
symmetry information in preference to the above space-group names.
They are only intended as comments.
;
_shelx_estimated_absorpt_t_max 0.461
_shelx_estimated_absorpt_t_min 0.375
_olex2_refinement_description
;
1. Fixed Uiso
 At 1.2 times of:
  All C(H,H,H,H) groups
 At 1.5 times of:
  All C(H,H,H) groups
2. Restrained distances
 C6-C5 = C7-C5
 1.54 with sigma of 0.02
 C7-C5 \\sim C6-C5
 with sigma of 0.02
 C3-C2 \\sim C8-C2
 with sigma of 0.02
3. Uiso/Uaniso restraints and constraints
Uanis(C8) \\sim Ueq, Uanis(C3) \\sim Ueq, Uanis(C7) \\sim Ueq, Uanis(C6) \\sim
Ueq: with sigma of 0.01 and sigma for terminal atoms of 0.02
Uanis(C7) = Uanis(C6)
Uanis(C8) = Uanis(C3)
4. Others
 Fixed Sof: H2AA(0.5) H2AB(0.5) H2BC(0.5) H2BD(0.5) H5AA(0.5) H5AB(0.5)
 H5BC(0.5) H5BD(0.5) C3(0.5) H3A(0.5) H3B(0.5) H3C(0.5) C6(0.5) H6A(0.5)
 H6B(0.5) H6C(0.5) C8(0.5) H8A(0.5) H8B(0.5) H8C(0.5) C7(0.5) H7A(0.5) H7B(0.5)
 H7C(0.5)
5.a Secondary CH2 refined with riding coordinates:
 C2(H2AA,H2AB), C2(H2BC,H2BD), C5(H5AA,H5AB), C5(H5BC,H5BD)
5.b Idealised Me refined as rotating group:
 C3(H3A,H3B,H3C), C6(H6A,H6B,H6C), C8(H8A,H8B,H8C), C7(H7A,H7B,H7C)
;
_smtbx_masks_void_probe_radius 1.2
_smtbx_masks_void_truncation_radius 1.2
_olex2_submission_special_instructions 'No special instructions were received'

loop_
_space_group_symop_operation_xyz
'x, y, z'
'-y+3/4, x+1/4, z+1/4'
'-x, -y+1/2, z'
'y+1/4, -x+1/4, z+1/4'
'x+1/2, y+1/2, z+1/2'
'-y+5/4, x+3/4, z+3/4'
'-x+1/2, -y+1, z+1/2'
'y+3/4, -x+3/4, z+3/4'
'-x, -y, -z'
'y-3/4, -x-1/4, -z-1/4'
'x, y-1/2, -z'
'-y-1/4, x-1/4, -z-1/4'
'-x+1/2, -y+1/2, -z+1/2'
'y-1/4, -x+1/4, -z+1/4'
'x+1/2, y, -z+1/2'
'-y+1/4, x+1/4, -z+1/4'

loop_
_atom_site_label
_atom_site_type_symbol
_atom_site_fract_x
_atom_site_fract_y
_atom_site_fract_z
_atom_site_U_iso_or_equiv
_atom_site_adp_type
_atom_site_occupancy
_atom_site_site_symmetry_order
_atom_site_calc_flag
_atom_site_refinement_flags_posn
_atom_site_refinement_flags_adp
_atom_site_refinement_flags_occupancy
_atom_site_disorder_assembly
_atom_site_disorder_group
Br1 Br 0.86921(2) 0.70705(2) 0.43743(2) 0.03883(12) Uani 1 1 d . . . . .
Cu1 Cu 1.00870(3) 0.66773(3) 0.43004(2) 0.05412(16) Uani 1 1 d . . . . .
Cu2 Cu 1.20149(3) 0.61257(3) 0.39387(2) 0.04519(14) Uani 1 1 d . . . . .
N1 N 1.15196(16) 0.57664(16) 0.47277(13) 0.0379(6) Uani 1 1 d . . . . .
N2 N 1.07442(16) 0.60108(15) 0.49149(13) 0.0353(6) Uani 1 1 d . . . . .
N3 N 1.12336(17) 0.51964(16) 0.56937(13) 0.0382(6) Uani 1 1 d . . . . .
C1 C 1.05976(19) 0.56610(18) 0.54914(15) 0.0341(6) Uani 1 1 d . . . . .
C4 C 1.1786(2) 0.5283(2) 0.51961(17) 0.0410(7) Uani 1 1 d . . . . .
C2 C 0.9834(2) 0.5792(2) 0.58757(18) 0.0456(8) Uani 1 1 d D . . . .
H2AA H 0.9528 0.5270 0.5907 0.055 Uiso 0.5 1 calc R U P A 1
H2AB H 0.9484 0.6194 0.5643 0.055 Uiso 0.5 1 calc R U P A 1
H2BC H 0.9655 0.5260 0.6061 0.055 Uiso 0.5 1 calc R U P B 2
H2BD H 0.9402 0.5984 0.5569 0.055 Uiso 0.5 1 calc R U P B 2
C5 C 1.2615(3) 0.4887(3) 0.5194(2) 0.0695(13) Uani 1 1 d D . . . .
H5AA H 1.2560 0.4319 0.5360 0.083 Uiso 0.5 1 calc R U P C 1
H5AB H 1.2815 0.4858 0.4731 0.083 Uiso 0.5 1 calc R U P C 1
H5BC H 1.3025 0.5332 0.5221 0.083 Uiso 0.5 1 calc R U P D 2
H5BD H 1.2661 0.4567 0.5610 0.083 Uiso 0.5 1 calc R U P D 2
C3 C 1.0034(18) 0.6109(12) 0.6584(9) 0.104(5) Uani 0.5 1 d D U P E 1
H3A H 1.0328 0.5684 0.6831 0.156 Uiso 0.5 1 calc R U P E 1
H3B H 0.9524 0.6244 0.6815 0.156 Uiso 0.5 1 calc R U P E 1
H3C H 1.0377 0.6600 0.6552 0.156 Uiso 0.5 1 calc R U P E 1
C6 C 1.3238(9) 0.5323(12) 0.5605(10) 0.164(5) Uani 0.5 1 d D U P F 1
H6A H 1.3077 0.5300 0.6073 0.246 Uiso 0.5 1 calc R U P F 1
H6B H 1.3272 0.5896 0.5464 0.246 Uiso 0.5 1 calc R U P F 1
H6C H 1.3772 0.5061 0.5549 0.246 Uiso 0.5 1 calc R U P F 1
C8 C 0.9913(18) 0.6407(12) 0.6445(9) 0.104(5) Uani 0.5 1 d D U P E 2
H8A H 1.0414 0.6294 0.6696 0.156 Uiso 0.5 1 calc R U P E 2
H8B H 0.9438 0.6359 0.6739 0.156 Uiso 0.5 1 calc R U P E 2
H8C H 0.9938 0.6963 0.6263 0.156 Uiso 0.5 1 calc R U P E 2
C7 C 1.2867(9) 0.4346(12) 0.4650(9) 0.164(5) Uani 0.5 1 d D U P F 2
H7A H 1.3228 0.3917 0.4823 0.246 Uiso 0.5 1 calc R U P F 2
H7B H 1.3159 0.4666 0.4314 0.246 Uiso 0.5 1 calc R U P F 2
H7C H 1.2381 0.4095 0.4450 0.246 Uiso 0.5 1 calc R U P F 2

loop_
_atom_site_aniso_label
_atom_site_aniso_U_11
_atom_site_aniso_U_22
_atom_site_aniso_U_33
_atom_site_aniso_U_23
_atom_site_aniso_U_13
_atom_site_aniso_U_12
Br1 0.04047(19) 0.04094(19) 0.03507(19) -0.00001(13) -0.00033(13) 0.00055(12)
Cu1 0.0550(3) 0.0544(3) 0.0530(3) 0.0177(2) -0.0010(2) 0.0146(2)
Cu2 0.0476(3) 0.0531(3) 0.0348(2) 0.00576(18) 0.01322(18) -0.00241(18)
N1 0.0371(13) 0.0408(14) 0.0357(15) 0.0065(12) 0.0055(11) 0.0030(11)
N2 0.0370(13) 0.0355(13) 0.0334(14) 0.0073(11) 0.0048(11) 0.0040(11)
N3 0.0419(14) 0.0390(14) 0.0336(14) 0.0079(11) 0.0007(12) 0.0004(11)
C1 0.0412(16) 0.0298(14) 0.0314(15) 0.0043(12) 0.0035(13) -0.0010(12)
C4 0.0415(17) 0.0452(18) 0.0362(17) 0.0079(15) 0.0008(14) 0.0013(14)
C2 0.051(2) 0.0422(18) 0.0433(19) 0.0103(15) 0.0135(16) 0.0048(15)
C5 0.050(2) 0.081(3) 0.077(3) 0.029(3) 0.012(2) 0.018(2)
C3 0.100(8) 0.098(11) 0.113(7) -0.055(8) 0.049(6) -0.005(9)
C6 0.087(6) 0.215(11) 0.189(11) -0.014(9) -0.048(7) 0.025(7)
C8 0.100(8) 0.098(11) 0.113(7) -0.055(8) 0.049(6) -0.005(9)
C7 0.087(6) 0.215(11) 0.189(11) -0.014(9) -0.048(7) 0.025(7)

loop_
_atom_type_symbol
_atom_type_description
_atom_type_scat_dispersion_real
_atom_type_scat_dispersion_imag
_atom_type_scat_source
C C 0.0033 0.0016 'International Tables Vol C Tables 4.2.6.8 and 6.1.1.4'
H H 0.0000 0.0000 'International Tables Vol C Tables 4.2.6.8 and 6.1.1.4'
Br Br -0.2901 2.4595 'International Tables Vol C Tables 4.2.6.8 and 6.1.1.4'
Cu Cu 0.3201 1.2651 'International Tables Vol C Tables 4.2.6.8 and 6.1.1.4'
N N 0.0061 0.0033 'International Tables Vol C Tables 4.2.6.8 and 6.1.1.4'

loop_
_geom_angle_atom_site_label_1
_geom_angle_atom_site_label_2
_geom_angle_atom_site_label_3
_geom_angle
_geom_angle_site_symmetry_1
_geom_angle_site_symmetry_3
_geom_angle_publ_flag
Cu1 Br1 Cu1 72.76(2) . 10_676 ?
Cu1 Br1 Cu1 61.36(2) . 3_765 ?
Cu1 Br1 Cu1 65.135(18) 10_676 3_765 ?
Br1 Cu1 Br1 110.61(2) . 12_756 ?
Br1 Cu1 Br1 96.732(17) 12_756 3_765 ?
Br1 Cu1 Br1 118.21(2) . 3_765 ?
Br1 Cu1 Cu1 62.42(2) 12_756 10_676 ?
Br1 Cu1 Cu1 50.681(19) 12_756 12_756 ?
Br1 Cu1 Cu1 56.561(15) . 10_676 ?
Br1 Cu1 Cu1 68.26(2) . 3_765 ?
Br1 Cu1 Cu1 52.445(14) 3_765 12_756 ?
Br1 Cu1 Cu1 95.725(15) 3_765 10_676 ?
Br1 Cu1 Cu1 109.330(14) 12_756 3_765 ?
Br1 Cu1 Cu1 107.719(18) . 12_756 ?
Cu1 Cu1 Br1 50.375(19) 3_765 3_765 ?
Cu1 Cu1 Cu1 62.515(11) 3_765 10_676 ?
Cu1 Cu1 Cu1 62.515(11) 3_765 12_756 ?
Cu1 Cu1 Cu1 54.97(2) 12_756 10_676 ?
N2 Cu1 Br1 89.00(8) . 3_765 ?
N2 Cu1 Br1 129.37(8) . . ?
N2 Cu1 Br1 106.96(8) . 12_756 ?
N2 Cu1 Cu1 127.42(8) . 3_765 ?
N2 Cu1 Cu1 122.26(8) . 12_756 ?
N2 Cu1 Cu1 168.77(8) . 10_676 ?
N1 Cu2 N3 165.42(12) . 8_564 ?
N2 N1 Cu2 122.4(2) . . ?
C4 N1 Cu2 131.2(2) . . ?
C4 N1 N2 106.4(3) . . ?
N1 N2 Cu1 119.24(19) . . ?
C1 N2 Cu1 134.1(2) . . ?
C1 N2 N1 106.4(2) . . ?
C1 N3 Cu2 131.9(2) . 2_645 ?
C1 N3 C4 103.3(3) . . ?
C4 N3 Cu2 124.8(2) . 2_645 ?
N2 C1 N3 111.8(3) . . ?
N2 C1 C2 123.4(3) . . ?
N3 C1 C2 124.8(3) . . ?
N1 C4 N3 112.2(3) . . ?
N1 C4 C5 124.0(3) . . ?
N3 C4 C5 123.8(3) . . ?
C1 C2 H2AA 109.5 . . ?
C1 C2 H2AB 109.5 . . ?
C1 C2 H2BC 108.6 . . ?
C1 C2 H2BD 108.6 . . ?
C1 C2 C3 110.6(12) . . ?
C1 C2 C8 114.5(12) . . ?
H2AA C2 H2AB 108.1 . . ?
H2BC C2 H2BD 107.6 . . ?
C3 C2 H2AA 109.5 . . ?
C3 C2 H2AB 109.5 . . ?
C8 C2 H2BC 108.6 . . ?
C8 C2 H2BD 108.6 . . ?
C4 C5 H5AA 108.7 . . ?
C4 C5 H5AB 108.7 . . ?
C4 C5 H5BC 107.1 . . ?
C4 C5 H5BD 107.1 . . ?
H5AA C5 H5AB 107.6 . . ?
H5BC C5 H5BD 106.8 . . ?
C6 C5 C4 114.0(8) . . ?
C6 C5 H5AA 108.7 . . ?
C6 C5 H5AB 108.7 . . ?
C7 C5 C4 120.9(7) . . ?
C7 C5 H5BC 107.1 . . ?
C7 C5 H5BD 107.1 . . ?
C2 C3 H3A 109.5 . . ?
C2 C3 H3B 109.5 . . ?
C2 C3 H3C 109.5 . . ?
H3A C3 H3B 109.5 . . ?
H3A C3 H3C 109.5 . . ?
H3B C3 H3C 109.5 . . ?
C5 C6 H6A 109.5 . . ?
C5 C6 H6B 109.5 . . ?
C5 C6 H6C 109.5 . . ?
H6A C6 H6B 109.5 . . ?
H6A C6 H6C 109.5 . . ?
H6B C6 H6C 109.5 . . ?
C2 C8 H8A 109.5 . . ?
C2 C8 H8B 109.5 . . ?
C2 C8 H8C 109.5 . . ?
H8A C8 H8B 109.5 . . ?
H8A C8 H8C 109.5 . . ?
H8B C8 H8C 109.5 . . ?
C5 C7 H7A 109.5 . . ?
C5 C7 H7B 109.5 . . ?
C5 C7 H7C 109.5 . . ?
H7A C7 H7B 109.5 . . ?
H7A C7 H7C 109.5 . . ?
H7B C7 H7C 109.5 . . ?

loop_
_geom_bond_atom_site_label_1
_geom_bond_atom_site_label_2
_geom_bond_distance
_geom_bond_site_symmetry_2
_geom_bond_publ_flag
Br1 Cu1 2.3719(6) . ?
Br1 Cu1 2.8605(6) 3_765 ?
Br1 Cu1 2.5584(6) 10_676 ?
Cu1 Br1 2.8606(6) 3_765 ?
Cu1 Br1 2.5585(6) 12_756 ?
Cu1 Cu1 2.7026(10) 3_765 ?
Cu1 Cu1 2.9281(8) 12_756 ?
Cu1 Cu1 2.9281(8) 10_676 ?
Cu1 N2 1.967(3) . ?
Cu2 N1 1.878(3) . ?
Cu2 N3 1.883(3) 8_564 ?
N1 N2 1.381(4) . ?
N1 C4 1.305(4) . ?
N2 C1 1.317(4) . ?
N3 Cu2 1.883(3) 2_645 ?
N3 C1 1.350(4) . ?
N3 C4 1.356(4) . ?
C1 C2 1.483(5) . ?
C4 C5 1.502(5) . ?
C2 H2AA 0.9900 . ?
C2 H2AB 0.9900 . ?
C2 H2BC 0.9900 . ?
C2 H2BD 0.9900 . ?
C2 C3 1.554(13) . ?
C2 C8 1.531(12) . ?
C5 H5AA 0.9900 . ?
C5 H5AB 0.9900 . ?
C5 H5BC 0.9900 . ?
C5 H5BD 0.9900 . ?
C5 C6 1.493(12) . ?
C5 C7 1.467(12) . ?
C3 H3A 0.9800 . ?
C3 H3B 0.9800 . ?
C3 H3C 0.9800 . ?
C6 H6A 0.9800 . ?
C6 H6B 0.9800 . ?
C6 H6C 0.9800 . ?
C8 H8A 0.9800 . ?
C8 H8B 0.9800 . ?
C8 H8C 0.9800 . ?
C7 H7A 0.9800 . ?
C7 H7B 0.9800 . ?
C7 H7C 0.9800 . ?

loop_
_geom_torsion_atom_site_label_1
_geom_torsion_atom_site_label_2
_geom_torsion_atom_site_label_3
_geom_torsion_atom_site_label_4
_geom_torsion
_geom_torsion_site_symmetry_1
_geom_torsion_site_symmetry_2
_geom_torsion_site_symmetry_3
_geom_torsion_site_symmetry_4
_geom_torsion_publ_flag
Cu1 N2 C1 N3 174.2(2) . . . . ?
Cu1 N2 C1 C2 -7.8(5) . . . . ?
Cu2 N1 N2 Cu1 5.8(3) . . . . ?
Cu2 N1 N2 C1 -178.8(2) . . . . ?
Cu2 N1 C4 N3 178.6(2) . . . . ?
Cu2 N1 C4 C5 0.1(6) . . . . ?
Cu2 N3 C1 N2 -176.5(2) 2_645 . . . ?
Cu2 N3 C1 C2 5.4(5) 2_645 . . . ?
Cu2 N3 C4 N1 177.3(2) 2_645 . . . ?
Cu2 N3 C4 C5 -4.2(5) 2_645 . . . ?
N1 N2 C1 N3 -0.2(4) . . . . ?
N1 N2 C1 C2 177.8(3) . . . . ?
N1 C4 C5 C6 98.5(11) . . . . ?
N1 C4 C5 C7 -58.5(12) . . . . ?
N2 N1 C4 N3 -0.7(4) . . . . ?
N2 N1 C4 C5 -179.2(4) . . . . ?
N2 C1 C2 C3 -123.8(9) . . . . ?
N2 C1 C2 C8 -100.0(10) . . . . ?
N3 Cu2 N1 N2 -165.8(4) 8_564 . . . ?
N3 Cu2 N1 C4 15.0(7) 8_564 . . . ?
N3 C1 C2 C3 54.0(10) . . . . ?
N3 C1 C2 C8 77.8(10) . . . . ?
N3 C4 C5 C6 -79.8(11) . . . . ?
N3 C4 C5 C7 123.2(11) . . . . ?
C1 N3 C4 N1 0.6(4) . . . . ?
C1 N3 C4 C5 179.1(4) . . . . ?
C4 N1 N2 Cu1 -174.8(2) . . . . ?
C4 N1 N2 C1 0.6(3) . . . . ?
C4 N3 C1 N2 -0.2(4) . . . . ?
C4 N3 C1 C2 -178.2(3) . . . . ?

loop_
_smtbx_masks_void_nr
_smtbx_masks_void_average_x
_smtbx_masks_void_average_y
_smtbx_masks_void_average_z
_smtbx_masks_void_volume
_smtbx_masks_void_count_electrons
_smtbx_masks_void_content
1 -0.618 -0.855 -0.792 2157.6 259.8 ?
